data_7243336
loop_
_publ_author_name
'Bouguerra, Manel'
'Mahroug, Adel'
'Wr\'obel, Agata'
'Trzybi\'nski, Damian'
'Wo\'zniak, Krzysztof'
'Belhouchet, Mohamed'

_publ_section_title
;
 Physico-chemical study of new supramolecular-architectured hybrid
 organic--inorganic sulfates incorporating diammoniumdiphenylsulfone
 cations
;
_journal_issue 42
_journal_name_full 'RSC Advances'
_journal_page_first 26368
_journal_page_last 26378
_journal_paper_doi 10.1039/D1RA03696C
_journal_volume 11
_journal_year 2021
_chemical_formula_moiety 'C12 H14 N2 O2 S, O4 S'
_chemical_formula_sum 'C12 H14 N2 O6 S2'
_chemical_formula_weight 346.37
_space_group_crystal_system monoclinic
_space_group_IT_number 14
_space_group_name_Hall '-P 2ybc'
_space_group_name_H-M_alt 'P 1 21/c 1'
_atom_sites_solution_hydrogens mixed
_audit_creation_date 2021-03-28
_audit_creation_method
;
Olex2 1.2
(compiled 2015.01.26 svn.r3150 for OlexSys, GUI svn.r4998)
;
_audit_update_record
;
2021-04-26 deposited with the CCDC.	2021-07-12 downloaded from the CCDC.
;
_cell_angle_alpha 90
_cell_angle_beta 96.307(5)
_cell_angle_gamma 90
_cell_formula_units_Z 8
_cell_length_a 30.1122(18)
_cell_length_b 11.7047(5)
_cell_length_c 8.0292(3)
_cell_measurement_reflns_used 2256
_cell_measurement_temperature 100(2)
_cell_measurement_theta_max 70.7050
_cell_measurement_theta_min 2.9400
_cell_volume 2812.8(2)
_computing_cell_refinement 'CrysAlisPro 1.171.38.43d (Rigaku OD, 2015)'
_computing_data_collection 'CrysAlisPro 1.171.38.43d (Rigaku OD, 2015)'
_computing_data_reduction 'CrysAlisPro 1.171.38.43d (Rigaku OD, 2015)'
_computing_molecular_graphics 'Olex2 (Dolomanov et al., 2009)'
_computing_publication_material 'Olex2 (Dolomanov et al., 2009)'
_computing_structure_refinement 'ShelXL (Sheldrick, 2008)'
_diffrn_ambient_environment N~2~
_diffrn_ambient_temperature 100(2)
_diffrn_detector 'CCD plate'
_diffrn_detector_area_resol_mean 10.4391
_diffrn_detector_type Atlas
_diffrn_measured_fraction_theta_full 0.999
_diffrn_measured_fraction_theta_max 0.999
_diffrn_measurement_details
;
List of Runs (angles in degrees, time in seconds):

  # Type    Start    End  Width  t~exp~   \w     \q     \k     \f   Frames
#--------------------------------------------------------------------------
  1  \w     -8.00  41.00   1.00    1.00    --    0.00 -57.00 -60.00   49
  2  \w     32.00 126.00   1.00    2.50    --   55.02  45.00 -30.00   94
  3  \w    104.00 146.00   1.00    3.00    --  110.04  50.00 -90.00   42
  4  \w    120.00 160.00   1.00    3.00    --  110.04 111.00 -90.00   40
  5  \w     98.00 143.00   1.00    2.50    --   55.02 125.00-180.00   45
  6  \w     83.00 134.00   1.00    3.00    --  110.04 178.00 -90.00   51
  7  \w     64.00 174.00   1.00    3.00    --  110.04  38.00   0.00  110
  8  \w     58.00 115.00   1.00    3.00    --  110.04-111.00 120.00   57
  9  \w     55.00  96.00   1.00    3.00    --  110.04-111.00 -30.00   41
 10  \w     35.00 108.00   1.00    3.00    --  110.04-111.00-120.00   73
 11  \w     19.00  75.00   1.00    3.00    --  110.04 -50.00-150.00   56
 12  \w    -45.00  54.00   1.00    2.50    --   55.02 -77.00-120.00   99
 13  \w     27.00  54.00   1.00    3.00    --  110.04-111.00 120.00   27
 14  \w    -82.00 -30.00   1.00    1.00    --    0.00 -57.00 -60.00   52
 15  \w    -93.00 -39.00   1.00    2.50    --  -55.02 125.00 -60.00   54
 16  \w   -144.00 -93.00   1.00    2.50    --  -55.02 -94.00  30.00   51
;
_diffrn_measurement_device 'four-circle diffractometer'
_diffrn_measurement_device_type 'SuperNova, Dual, Cu at zero, Atlas'
_diffrn_measurement_method '\w scans'
_diffrn_orient_matrix_type 'CrysAlisPro convention (1999,Acta A55,543-557)'
_diffrn_orient_matrix_UB_11 -0.0195412000
_diffrn_orient_matrix_UB_12 -0.0091992000
_diffrn_orient_matrix_UB_13 0.1688875000
_diffrn_orient_matrix_UB_21 -0.0446404000
_diffrn_orient_matrix_UB_22 -0.0422781000
_diffrn_orient_matrix_UB_23 -0.0914369000
_diffrn_orient_matrix_UB_31 0.0166246000
_diffrn_orient_matrix_UB_32 -0.1243186000
_diffrn_orient_matrix_UB_33 0.0187585000
_diffrn_radiation_monochromator mirror
_diffrn_radiation_probe x-ray
_diffrn_radiation_type CuK\a
_diffrn_radiation_wavelength 1.54184
_diffrn_reflns_av_R_equivalents 0.0443
_diffrn_reflns_av_unetI/netI 0.0629
_diffrn_reflns_Laue_measured_fraction_full 0.999
_diffrn_reflns_Laue_measured_fraction_max 0.999
_diffrn_reflns_limit_h_max 35
_diffrn_reflns_limit_h_min -35
_diffrn_reflns_limit_k_max 7
_diffrn_reflns_limit_k_min -13
_diffrn_reflns_limit_l_max 7
_diffrn_reflns_limit_l_min -9
_diffrn_reflns_number 10170
_diffrn_reflns_point_group_measured_fraction_full 0.999
_diffrn_reflns_point_group_measured_fraction_max 0.999
_diffrn_reflns_theta_full 67.077
_diffrn_reflns_theta_max 67.077
_diffrn_reflns_theta_min 2.953
_diffrn_source 'micro-focus sealed X-ray tube'
_diffrn_source_type 'SuperNova (Cu) X-ray Source'
_exptl_absorpt_coefficient_mu 3.754
_exptl_absorpt_correction_T_max 1.00000
_exptl_absorpt_correction_T_min 0.81237
_exptl_absorpt_correction_type multi-scan
_exptl_absorpt_process_details
;
CrysAlisPro 1.171.38.43d (Rigaku Oxford Diffraction, 2015)
Empirical absorption correction using spherical harmonics,
 implemented in SCALE3 ABSPACK scaling algorithm.
;
_exptl_crystal_colour colourless
_exptl_crystal_density_diffrn 1.636
_exptl_crystal_description plate
_exptl_crystal_F_000 1440
_exptl_crystal_size_max 0.23
_exptl_crystal_size_mid 0.17
_exptl_crystal_size_min 0.03
_refine_diff_density_max 0.536
_refine_diff_density_min -0.409
_refine_diff_density_rms 0.093
_refine_ls_extinction_method none
_refine_ls_goodness_of_fit_ref 1.057
_refine_ls_hydrogen_treatment mixed
_refine_ls_matrix_type full
_refine_ls_number_parameters 433
_refine_ls_number_reflns 5010
_refine_ls_number_restraints 12
_refine_ls_restrained_S_all 1.055
_refine_ls_R_factor_all 0.0832
_refine_ls_R_factor_gt 0.0573
_refine_ls_shift/su_max 0.001
_refine_ls_shift/su_mean 0.000
_refine_ls_structure_factor_coef Fsqd
_refine_ls_weighting_details 'w=1/[\s^2^(Fo^2^)+(0.0625P)^2^+3.4906P] where P=(Fo^2^+2Fc^2^)/3'
_refine_ls_weighting_scheme calc
_refine_ls_wR_factor_gt 0.1344
_refine_ls_wR_factor_ref 0.1485
_reflns_Friedel_coverage 0.000
_reflns_number_gt 3647
_reflns_number_total 5010
_reflns_threshold_expression 'I > 2\s(I)'
_cod_data_source_file d1ra03696c2.cif
_cod_data_source_block 3-3
_cod_depositor_comments
;

2024-09-02
Z value and formula fixed to values more according to usual
chemical conventions.                 miguel
;
_cod_original_formula_sum 'C24 H28 N4 O12 S4'
_cod_original_formula_weight 692.74
_cod_original_formula_moiety '2(C12 H14 N2 O2 S), 2(O4 S)'
_cod_original_formula_units_Z 4
_cod_original_sg_symbol_H-M 'P 21/c'
_cod_database_code 7243336
_shelx_space_group_comment
;
The symmetry employed for this shelxl refinement is uniquely defined
by the following loop, which should always be used as a source of
symmetry information in preference to the above space-group names.
They are only intended as comments.
;
_reflns_odcompleteness_completeness 99.92
_reflns_odcompleteness_iscentric 1
_reflns_odcompleteness_theta 66.97
_olex2_refinement_description
;
1. Fixed Uiso
 At 1.2 times of:
  All C(H) groups, All C(H,H,H,H,H,H,H,H,H,H,H,H,H) groups
2. Restrained distances
 N16A-H16C
 0.87 with sigma of 0.01
 N16A-H16B
 0.87 with sigma of 0.01
 N16A-H16A
 0.87 with sigma of 0.01
 N17A-H17C
 0.87 with sigma of 0.01
 N17A-H17B
 0.87 with sigma of 0.01
 N17A-H17A
 0.87 with sigma of 0.01
 N17B-H17F
 0.87 with sigma of 0.01
 N17B-H17E
 0.87 with sigma of 0.01
 N17B-H17D
 0.87 with sigma of 0.01
 N16B-H16E
 0.87 with sigma of 0.01
 N16B-H16F
 0.87 with sigma of 0.01
 N16B-H16D
 0.87 with sigma of 0.01
3.a Aromatic/amide H refined with riding coordinates:
 C2A(H2A), C2B(H2B), C4A(H4A), C4B(H4B), C5A(H5A), C5B(H5B), C6A(H6A),
 C6B(H6B), C9A(H9A), C9B(H9B), C11A(H11A), C11B(H11B), C12A(H12A), C12B(H12B),
 C13A(H13A), C13B(H13B)
;
_shelx_shelxl_version_number 2014/7
_olex2_submission_special_instructions 'No special instructions were received'
_oxdiff_exptl_absorpt_empirical_details
;
Empirical correction (ABSPACK) includes:
- Absorption correction using spherical harmonics
- Frame scaling
;
_oxdiff_exptl_absorpt_empirical_full_max 1.275
_oxdiff_exptl_absorpt_empirical_full_min 0.761

loop_
_space_group_symop_operation_xyz
'x, y, z'
'-x, y+1/2, -z+1/2'
'-x, -y, -z'
'x, -y-1/2, z-1/2'

loop_
_atom_site_label
_atom_site_type_symbol
_atom_site_fract_x
_atom_site_fract_y
_atom_site_fract_z
_atom_site_U_iso_or_equiv
_atom_site_adp_type
_atom_site_occupancy
_atom_site_site_symmetry_order
_atom_site_calc_flag
_atom_site_refinement_flags_posn
_atom_site_refinement_flags_adp
_atom_site_refinement_flags_occupancy
_atom_site_disorder_assembly
_atom_site_disorder_group
C1A C 0.57856(14) 0.4091(3) 0.3918(5) 0.0170(9) Uani 1 1 d . . . . .
C1B C 0.91891(15) 0.4187(4) 0.5915(5) 0.0200(9) Uani 1 1 d . . . . .
C2A C 0.62397(14) 0.3918(3) 0.4189(5) 0.0181(9) Uani 1 1 d . . . . .
H2A H 0.6411 0.3893 0.3295 0.022 Uiso 1 1 calc R . . . .
C2B C 0.87559(14) 0.4198(4) 0.5087(5) 0.0183(9) Uani 1 1 d . . . . .
H2B H 0.8615 0.4884 0.4774 0.022 Uiso 1 1 calc R . . . .
C3A C 0.64378(13) 0.3781(3) 0.5828(5) 0.0166(9) Uani 1 1 d . . . . .
C3B C 0.85405(14) 0.3164(4) 0.4742(5) 0.0205(9) Uani 1 1 d . . . . .
C4A C 0.61797(14) 0.3791(3) 0.7154(5) 0.0177(9) Uani 1 1 d . . . . .
H4A H 0.6314 0.3711 0.8247 0.021 Uiso 1 1 calc R . . . .
C4B C 0.87558(15) 0.2138(4) 0.5166(5) 0.0220(10) Uani 1 1 d . . . . .
H4B H 0.8610 0.1448 0.4916 0.026 Uiso 1 1 calc R . . . .
C5A C 0.57226(14) 0.3918(3) 0.6850(5) 0.0191(9) Uani 1 1 d . . . . .
H5A H 0.5549 0.3892 0.7737 0.023 Uiso 1 1 calc R . . . .
C5B C 0.91919(15) 0.2147(4) 0.5970(6) 0.0259(10) Uani 1 1 d . . . . .
H5B H 0.9338 0.1460 0.6238 0.031 Uiso 1 1 calc R . . . .
H16A H 0.7022(16) 0.433(2) 0.583(6) 0.031 Uiso 1 1 d DR . . . .
H16B H 0.7007(16) 0.358(5) 0.716(2) 0.031 Uiso 1 1 d DR . . . .
H16C H 0.7007(16) 0.308(3) 0.555(5) 0.031 Uiso 1 1 d DR . . . .
H16D H 0.7950(16) 0.253(2) 0.416(6) 0.031 Uiso 1 1 d DR . . . .
H16E H 0.8055(16) 0.344(4) 0.299(3) 0.031 Uiso 1 1 d DR . . . .
H16F H 0.7915(14) 0.368(3) 0.453(6) 0.031 Uiso 1 1 d DR . . . .
H17A H 0.7015(16) 0.759(2) 0.117(6) 0.031 Uiso 1 1 d DR . . . .
H17B H 0.7081(14) 0.682(4) 0.248(3) 0.031 Uiso 1 1 d DR . . . .
H17C H 0.7012(16) 0.637(3) 0.085(5) 0.031 Uiso 1 1 d DR . . . .
H17D H 0.7998(16) 0.561(2) 1.011(6) 0.031 Uiso 1 1 d DR . . . .
H17E H 0.8037(16) 0.685(3) 1.051(5) 0.031 Uiso 1 1 d DR . . . .
H17F H 0.7974(15) 0.647(4) 0.884(3) 0.031 Uiso 1 1 d DR . . . .
C6A C 0.55181(15) 0.4087(4) 0.5215(5) 0.0181(9) Uani 1 1 d . . . . .
H6A H 0.5211 0.4193 0.5006 0.022 Uiso 1 1 calc R . . . .
C6B C 0.94090(15) 0.3175(4) 0.6370(5) 0.0216(9) Uani 1 1 d . . . . .
H6B H 0.9696 0.3183 0.6932 0.026 Uiso 1 1 calc R . . . .
C8A C 0.57862(14) 0.5846(4) 0.1676(5) 0.0177(9) Uani 1 1 d . . . . .
C8B C 0.92068(14) 0.5839(3) 0.8423(5) 0.0153(8) Uani 1 1 d . . . . .
C9A C 0.62364(14) 0.5878(4) 0.1418(5) 0.0179(9) Uani 1 1 d . . . . .
H9A H 0.6386 0.5216 0.1164 0.022 Uiso 1 1 calc R . . . .
C9B C 0.87480(13) 0.5978(3) 0.8379(5) 0.0163(8) Uani 1 1 d . . . . .
H9B H 0.8565 0.5936 0.7370 0.020 Uiso 1 1 calc R . . . .
C10A C 0.64556(14) 0.6915(4) 0.1547(5) 0.0195(9) Uani 1 1 d . . . . .
C10B C 0.85684(14) 0.6180(3) 0.9865(5) 0.0164(8) Uani 1 1 d . . . . .
C11A C 0.62297(15) 0.7915(4) 0.1857(6) 0.0253(10) Uani 1 1 d . . . . .
H11A H 0.6381 0.8609 0.1938 0.030 Uiso 1 1 calc R . . . .
C11B C 0.88422(14) 0.6241(3) 1.1385(5) 0.0182(9) Uani 1 1 d . . . . .
H11B H 0.8718 0.6367 1.2380 0.022 Uiso 1 1 calc R . . . .
C12A C 0.57749(16) 0.7870(4) 0.2044(6) 0.0270(10) Uani 1 1 d . . . . .
H12A H 0.5620 0.8540 0.2218 0.032 Uiso 1 1 calc R . . . .
C12B C 0.92964(14) 0.6113(4) 1.1399(5) 0.0195(9) Uani 1 1 d . . . . .
H12B H 0.9480 0.6168 1.2407 0.023 Uiso 1 1 calc R . . . .
C13A C 0.55516(15) 0.6830(4) 0.1973(5) 0.0238(10) Uani 1 1 d . . . . .
H13A H 0.5250 0.6794 0.2123 0.029 Uiso 1 1 calc R . . . .
C13B C 0.94859(14) 0.5900(4) 0.9921(5) 0.0170(8) Uani 1 1 d . . . . .
H13B H 0.9793 0.5802 0.9936 0.020 Uiso 1 1 calc R . . . .
N16A N 0.69190(13) 0.3669(3) 0.6100(4) 0.0189(8) Uani 1 1 d D . . . .
N16B N 0.80721(13) 0.3192(3) 0.4024(5) 0.0207(8) Uani 1 1 d D . . . .
N17A N 0.69327(13) 0.6919(3) 0.1494(5) 0.0200(8) Uani 1 1 d D . . . .
N17B N 0.80887(12) 0.6287(3) 0.9850(4) 0.0179(7) Uani 1 1 d D . . . .
O14A O 0.57304(10) 0.3716(3) 0.0688(3) 0.0221(7) Uani 1 1 d . . . . .
O14B O 0.92609(10) 0.6350(2) 0.5289(3) 0.0202(6) Uani 1 1 d . . . . .
O15A O 0.50736(10) 0.4567(3) 0.1886(3) 0.0215(7) Uani 1 1 d . . . . .
O15B O 0.99076(10) 0.5387(3) 0.6909(4) 0.0222(7) Uani 1 1 d . . . . .
O19B O 0.77454(10) 0.4793(2) 0.5956(4) 0.0219(7) Uani 1 1 d . . . . .
O20B O 0.71763(10) 0.6104(3) 0.4784(4) 0.0266(7) Uani 1 1 d . . . . .
O21B O 0.78195(10) 0.6813(2) 0.6513(3) 0.0193(6) Uani 1 1 d . . . . .
O22B O 0.79036(11) 0.6090(3) 0.3742(4) 0.0252(7) Uani 1 1 d . . . . .
S7A S 0.55479(3) 0.44664(9) 0.18660(12) 0.0174(2) Uani 1 1 d . . . . .
S7B S 0.94346(3) 0.55276(9) 0.65239(12) 0.0168(2) Uani 1 1 d . . . . .
S18B S 0.76677(3) 0.59424(9) 0.52127(12) 0.0179(2) Uani 1 1 d . . . . .
O19A O 0.72133(10) 0.1891(3) 0.4325(3) 0.0221(7) Uani 1 1 d . . . . .
O20A O 0.71310(10) 0.1055(3) 0.7018(3) 0.0211(6) Uani 1 1 d . . . . .
O21A O 0.71959(10) -0.0158(3) 0.4598(4) 0.0225(7) Uani 1 1 d . . . . .
O22A O 0.78356(10) 0.0922(3) 0.5817(4) 0.0213(7) Uani 1 1 d . . . . .
S18A S 0.73355(3) 0.09125(9) 0.54779(12) 0.0167(2) Uani 1 1 d . . . . .

loop_
_atom_site_aniso_label
_atom_site_aniso_U_11
_atom_site_aniso_U_22
_atom_site_aniso_U_33
_atom_site_aniso_U_23
_atom_site_aniso_U_13
_atom_site_aniso_U_12
C1A 0.026(2) 0.0106(19) 0.014(2) 0.0011(16) 0.0010(16) -0.0008(16)
C1B 0.025(2) 0.022(2) 0.014(2) -0.0015(17) 0.0035(16) -0.0009(18)
C2A 0.026(2) 0.017(2) 0.013(2) 0.0008(16) 0.0067(16) -0.0010(17)
C2B 0.021(2) 0.022(2) 0.0130(19) 0.0005(16) 0.0049(16) 0.0022(17)
C3A 0.018(2) 0.015(2) 0.017(2) -0.0009(16) -0.0002(16) -0.0004(16)
C3B 0.024(2) 0.024(2) 0.014(2) 0.0013(17) 0.0054(17) 0.0009(18)
C4A 0.025(2) 0.015(2) 0.0126(19) -0.0003(16) 0.0021(16) 0.0007(17)
C4B 0.024(2) 0.019(2) 0.024(2) -0.0039(18) 0.0101(18) -0.0043(18)
C5A 0.024(2) 0.018(2) 0.016(2) 0.0012(17) 0.0074(17) 0.0039(17)
C5B 0.028(3) 0.023(2) 0.027(2) 0.0052(19) 0.0073(19) 0.0097(19)
C6A 0.021(2) 0.016(2) 0.017(2) 0.0018(17) 0.0020(16) 0.0033(16)
C6B 0.017(2) 0.027(2) 0.021(2) 0.0008(18) 0.0008(16) 0.0021(18)
C8A 0.022(2) 0.020(2) 0.0107(19) 0.0038(16) 0.0012(15) -0.0027(17)
C8B 0.020(2) 0.013(2) 0.0131(19) 0.0018(16) 0.0031(15) 0.0014(16)
C9A 0.021(2) 0.017(2) 0.016(2) 0.0041(16) 0.0068(16) 0.0031(17)
C9B 0.020(2) 0.017(2) 0.0111(19) 0.0000(16) -0.0010(15) 0.0000(17)
C10A 0.019(2) 0.023(2) 0.017(2) 0.0018(17) 0.0034(16) 0.0020(17)
C10B 0.018(2) 0.015(2) 0.017(2) 0.0009(16) 0.0035(16) -0.0012(16)
C11A 0.029(3) 0.015(2) 0.032(3) 0.0012(19) 0.006(2) -0.0028(18)
C11B 0.024(2) 0.017(2) 0.014(2) 0.0003(16) 0.0049(16) -0.0010(17)
C12A 0.030(3) 0.016(2) 0.036(3) 0.0028(19) 0.009(2) 0.0082(19)
C12B 0.024(2) 0.020(2) 0.015(2) -0.0010(17) 0.0002(16) 0.0011(17)
C13A 0.023(2) 0.027(2) 0.022(2) 0.0045(19) 0.0055(18) 0.0019(19)
C13B 0.016(2) 0.019(2) 0.016(2) -0.0007(17) 0.0030(16) 0.0024(16)
N16A 0.025(2) 0.0175(19) 0.0147(17) 0.0000(15) 0.0025(14) -0.0012(15)
N16B 0.023(2) 0.022(2) 0.0181(18) -0.0016(16) 0.0065(15) -0.0019(16)
N17A 0.022(2) 0.0179(19) 0.0199(19) -0.0007(15) 0.0027(15) -0.0006(15)
N17B 0.0189(19) 0.0191(19) 0.0161(18) 0.0004(15) 0.0038(14) -0.0019(15)
O14A 0.0290(18) 0.0225(16) 0.0147(14) -0.0015(12) 0.0016(12) -0.0007(13)
O14B 0.0309(17) 0.0175(15) 0.0123(14) 0.0035(12) 0.0025(12) -0.0002(13)
O15A 0.0217(16) 0.0252(17) 0.0176(15) 0.0026(13) 0.0014(12) -0.0043(13)
O15B 0.0193(16) 0.0280(17) 0.0201(16) -0.0060(13) 0.0055(12) -0.0019(13)
O19B 0.0303(17) 0.0154(15) 0.0211(16) 0.0005(12) 0.0075(13) 0.0003(13)
O20B 0.0227(17) 0.0302(18) 0.0263(17) -0.0095(14) 0.0000(13) 0.0005(14)
O21B 0.0258(17) 0.0167(15) 0.0153(14) -0.0029(12) 0.0011(12) -0.0024(12)
O22B 0.0363(19) 0.0252(17) 0.0155(15) 0.0020(13) 0.0098(13) 0.0013(14)
S7A 0.0202(5) 0.0194(5) 0.0124(5) 0.0018(4) 0.0013(4) -0.0011(4)
S7B 0.0192(5) 0.0190(5) 0.0128(5) -0.0011(4) 0.0039(4) -0.0006(4)
S18B 0.0194(5) 0.0176(5) 0.0168(5) -0.0017(4) 0.0030(4) -0.0004(4)
O19A 0.0315(18) 0.0201(16) 0.0142(15) 0.0020(12) 0.0000(12) 0.0047(13)
O20A 0.0280(17) 0.0203(16) 0.0165(15) 0.0001(12) 0.0090(12) -0.0003(13)
O21A 0.0282(17) 0.0202(16) 0.0192(15) -0.0023(12) 0.0031(12) -0.0042(13)
O22A 0.0191(16) 0.0242(16) 0.0206(15) -0.0029(13) 0.0023(12) 0.0011(12)
S18A 0.0191(5) 0.0181(5) 0.0131(5) 0.0001(4) 0.0032(4) -0.0004(4)

loop_
_atom_type_symbol
_atom_type_description
_atom_type_scat_dispersion_real
_atom_type_scat_dispersion_imag
_atom_type_scat_source
C C 0.0181 0.0091 'International Tables Vol C Tables 4.2.6.8 and 6.1.1.4'
H H 0.0000 0.0000 'International Tables Vol C Tables 4.2.6.8 and 6.1.1.4'
N N 0.0311 0.0180 'International Tables Vol C Tables 4.2.6.8 and 6.1.1.4'
O O 0.0492 0.0322 'International Tables Vol C Tables 4.2.6.8 and 6.1.1.4'
S S 0.3331 0.5567 'International Tables Vol C Tables 4.2.6.8 and 6.1.1.4'

loop_
_geom_angle_atom_site_label_1
_geom_angle_atom_site_label_2
_geom_angle_atom_site_label_3
_geom_angle
_geom_angle_site_symmetry_1
_geom_angle_site_symmetry_3
_geom_angle_publ_flag
C2A C1A C6A 122.0(4) . . ?
C2A C1A S7A 118.4(3) . . ?
C6A C1A S7A 119.3(3) . . ?
C2B C1B S7B 117.4(3) . . ?
C6B C1B C2B 121.8(4) . . ?
C6B C1B S7B 120.6(3) . . ?
C1A C2A H2A 120.6 . . ?
C1A C2A C3A 118.8(4) . . ?
C3A C2A H2A 120.6 . . ?
C1B C2B H2B 120.7 . . ?
C3B C2B C1B 118.6(4) . . ?
C3B C2B H2B 120.7 . . ?
C2A C3A N16A 118.1(4) . . ?
C4A C3A C2A 120.5(4) . . ?
C4A C3A N16A 121.4(4) . . ?
C2B C3B C4B 120.7(4) . . ?
C2B C3B N16B 117.9(4) . . ?
C4B C3B N16B 121.3(4) . . ?
C3A C4A H4A 120.1 . . ?
C5A C4A C3A 119.8(4) . . ?
C5A C4A H4A 120.1 . . ?
C3B C4B H4B 120.1 . . ?
C3B C4B C5B 119.8(4) . . ?
C5B C4B H4B 120.1 . . ?
C4A C5A H5A 119.7 . . ?
C4A C5A C6A 120.6(4) . . ?
C6A C5A H5A 119.7 . . ?
C4B C5B H5B 119.8 . . ?
C6B C5B C4B 120.5(4) . . ?
C6B C5B H5B 119.8 . . ?
C1A C6A C5A 118.2(4) . . ?
C1A C6A H6A 120.9 . . ?
C5A C6A H6A 120.9 . . ?
C1B C6B C5B 118.7(4) . . ?
C1B C6B H6B 120.7 . . ?
C5B C6B H6B 120.7 . . ?
C9A C8A S7A 116.4(3) . . ?
C13A C8A C9A 121.7(4) . . ?
C13A C8A S7A 121.4(3) . . ?
C9B C8B C13B 121.4(4) . . ?
C9B C8B S7B 118.6(3) . . ?
C13B C8B S7B 119.9(3) . . ?
C8A C9A H9A 120.7 . . ?
C10A C9A C8A 118.5(4) . . ?
C10A C9A H9A 120.7 . . ?
C8B C9B H9B 120.6 . . ?
C10B C9B C8B 118.7(4) . . ?
C10B C9B H9B 120.6 . . ?
C9A C10A C11A 120.9(4) . . ?
C9A C10A N17A 118.1(4) . . ?
C11A C10A N17A 120.8(4) . . ?
C9B C10B C11B 120.9(4) . . ?
C9B C10B N17B 119.4(4) . . ?
C11B C10B N17B 119.7(4) . . ?
C10A C11A H11A 120.2 . . ?
C10A C11A C12A 119.6(4) . . ?
C12A C11A H11A 120.2 . . ?
C10B C11B H11B 120.2 . . ?
C12B C11B C10B 119.5(4) . . ?
C12B C11B H11B 120.2 . . ?
C11A C12A H12A 119.8 . . ?
C13A C12A C11A 120.3(4) . . ?
C13A C12A H12A 119.8 . . ?
C11B C12B H12B 119.6 . . ?
C11B C12B C13B 120.8(4) . . ?
C13B C12B H12B 119.6 . . ?
C8A C13A C12A 118.8(4) . . ?
C8A C13A H13A 120.6 . . ?
C12A C13A H13A 120.6 . . ?
C8B C13B C12B 118.7(4) . . ?
C8B C13B H13B 120.7 . . ?
C12B C13B H13B 120.7 . . ?
C3A N16A H16A 105(3) . . ?
C3A N16A H16B 111(3) . . ?
C3A N16A H16C 111(3) . . ?
H16A N16A H16B 106(5) . . ?
H16A N16A H16C 116(5) . . ?
H16B N16A H16C 109(5) . . ?
C3B N16B H16D 109(3) . . ?
C3B N16B H16E 110(3) . . ?
C3B N16B H16F 112(3) . . ?
H16D N16B H16E 115(5) . . ?
H16D N16B H16F 106(5) . . ?
H16E N16B H16F 104(5) . . ?
H17A N17A H17B 105(5) . . ?
H17A N17A H17C 113(5) . . ?
H17B N17A H17C 107(5) . . ?
C10A N17A H17A 109(3) . . ?
C10A N17A H17B 113(3) . . ?
C10A N17A H17C 111(3) . . ?
H17D N17B H17E 118(5) . . ?
H17D N17B H17F 110(5) . . ?
H17E N17B H17F 107(5) . . ?
C10B N17B H17D 105(3) . . ?
C10B N17B H17E 108(3) . . ?
C10B N17B H17F 109(3) . . ?
C1A S7A C8A 100.28(19) . . ?
O14A S7A C1A 108.28(19) . . ?
O14A S7A C8A 108.04(19) . . ?
O15A S7A C1A 108.04(19) . . ?
O15A S7A C8A 109.7(2) . . ?
O15A S7A O14A 120.56(18) . . ?
C8B S7B C1B 103.20(19) . . ?
O14B S7B C1B 106.96(19) . . ?
O14B S7B C8B 108.00(18) . . ?
O15B S7B C1B 109.3(2) . . ?
O15B S7B C8B 107.84(18) . . ?
O15B S7B O14B 120.20(18) . . ?
O19B S18B O20B 108.44(19) . . ?
O19B S18B O21B 108.40(17) . . ?
O20B S18B O21B 107.10(17) . . ?
O22B S18B O19B 111.45(18) . . ?
O22B S18B O20B 110.98(19) . . ?
O22B S18B O21B 110.32(18) . . ?
O19A S18A O22A 106.30(18) . . ?
O20A S18A O19A 110.00(17) . . ?
O20A S18A O21A 112.32(18) . . ?
O20A S18A O22A 110.85(18) . . ?
O21A S18A O19A 108.45(17) . . ?
O21A S18A O22A 108.70(17) . . ?

loop_
_geom_bond_atom_site_label_1
_geom_bond_atom_site_label_2
_geom_bond_distance
_geom_bond_site_symmetry_2
_geom_bond_publ_flag
C1A C2A 1.376(6) . ?
C1A C6A 1.385(6) . ?
C1A S7A 1.777(4) . ?
C1B C2B 1.398(6) . ?
C1B C6B 1.387(6) . ?
C1B S7B 1.780(4) . ?
C2A H2A 0.9300 . ?
C2A C3A 1.393(6) . ?
C2B H2B 0.9300 . ?
C2B C3B 1.387(6) . ?
C3A C4A 1.385(6) . ?
C3A N16A 1.447(5) . ?
C3B C4B 1.389(6) . ?
C3B N16B 1.464(6) . ?
C4A H4A 0.9300 . ?
C4A C5A 1.379(6) . ?
C4B H4B 0.9300 . ?
C4B C5B 1.398(6) . ?
C5A H5A 0.9300 . ?
C5A C6A 1.401(6) . ?
C5B H5B 0.9300 . ?
C5B C6B 1.390(6) . ?
C6A H6A 0.9300 . ?
C6B H6B 0.9300 . ?
C8A C9A 1.394(6) . ?
C8A C13A 1.385(6) . ?
C8A S7A 1.781(4) . ?
C8B C9B 1.388(6) . ?
C8B C13B 1.392(6) . ?
C8B S7B 1.777(4) . ?
C9A H9A 0.9300 . ?
C9A C10A 1.380(6) . ?
C9B H9B 0.9300 . ?
C9B C10B 1.384(5) . ?
C10A C11A 1.389(6) . ?
C10A N17A 1.442(6) . ?
C10B C11B 1.397(6) . ?
C10B N17B 1.449(5) . ?
C11A H11A 0.9300 . ?
C11A C12A 1.395(6) . ?
C11B H11B 0.9300 . ?
C11B C12B 1.375(6) . ?
C12A H12A 0.9300 . ?
C12A C13A 1.389(6) . ?
C12B H12B 0.9300 . ?
C12B C13B 1.394(6) . ?
C13A H13A 0.9300 . ?
C13B H13B 0.9300 . ?
N16A H16A 0.870(10) . ?
N16A H16B 0.872(10) . ?
N16A H16C 0.870(10) . ?
N16B H16D 0.874(10) . ?
N16B H16E 0.874(10) . ?
N16B H16F 0.870(10) . ?
N17A H17A 0.876(10) . ?
N17A H17B 0.872(10) . ?
N17A H17C 0.873(10) . ?
N17B H17D 0.875(10) . ?
N17B H17E 0.871(10) . ?
N17B H17F 0.874(10) . ?
O14A S7A 1.442(3) . ?
O14B S7B 1.438(3) . ?
O15A S7A 1.435(3) . ?
O15B S7B 1.433(3) . ?
O19B S18B 1.480(3) . ?
O20B S18B 1.494(3) . ?
O21B S18B 1.494(3) . ?
O22B S18B 1.454(3) . ?
O19A S18A 1.493(3) . ?
O20A S18A 1.451(3) . ?
O21A S18A 1.477(3) . ?
O22A S18A 1.501(3) . ?

loop_
_geom_torsion_atom_site_label_1
_geom_torsion_atom_site_label_2
_geom_torsion_atom_site_label_3
_geom_torsion_atom_site_label_4
_geom_torsion
_geom_torsion_site_symmetry_1
_geom_torsion_site_symmetry_2
_geom_torsion_site_symmetry_3
_geom_torsion_site_symmetry_4
_geom_torsion_publ_flag
C1A C2A C3A C4A 1.6(6) . . . . ?
C1A C2A C3A N16A -176.3(4) . . . . ?
C1B C2B C3B C4B -1.9(6) . . . . ?
C1B C2B C3B N16B 174.1(3) . . . . ?
C2A C1A C6A C5A 1.1(6) . . . . ?
C2A C1A S7A C8A -66.9(4) . . . . ?
C2A C1A S7A O14A 46.2(4) . . . . ?
C2A C1A S7A O15A 178.3(3) . . . . ?
C2A C3A C4A C5A 1.1(6) . . . . ?
C2B C1B C6B C5B 0.7(6) . . . . ?
C2B C1B S7B C8B 81.5(3) . . . . ?
C2B C1B S7B O14B -32.3(4) . . . . ?
C2B C1B S7B O15B -163.9(3) . . . . ?
C2B C3B C4B C5B 0.9(6) . . . . ?
C3A C4A C5A C6A -2.7(6) . . . . ?
C3B C4B C5B C6B 1.0(7) . . . . ?
C4A C5A C6A C1A 1.7(6) . . . . ?
C4B C5B C6B C1B -1.8(7) . . . . ?
C6A C1A C2A C3A -2.7(6) . . . . ?
C6A C1A S7A C8A 107.2(4) . . . . ?
C6A C1A S7A O14A -139.8(3) . . . . ?
C6A C1A S7A O15A -7.6(4) . . . . ?
C6B C1B C2B C3B 1.1(6) . . . . ?
C6B C1B S7B C8B -93.5(4) . . . . ?
C6B C1B S7B O14B 152.7(3) . . . . ?
C6B C1B S7B O15B 21.1(4) . . . . ?
C8A C9A C10A C11A -2.7(6) . . . . ?
C8A C9A C10A N17A 172.1(4) . . . . ?
C8B C9B C10B C11B -0.2(6) . . . . ?
C8B C9B C10B N17B -177.8(4) . . . . ?
C9A C8A C13A C12A -1.2(6) . . . . ?
C9A C8A S7A C1A 74.6(3) . . . . ?
C9A C8A S7A O14A -38.6(4) . . . . ?
C9A C8A S7A O15A -171.9(3) . . . . ?
C9A C10A C11A C12A 0.2(7) . . . . ?
C9B C8B C13B C12B -0.3(6) . . . . ?
C9B C8B S7B C1B -62.4(4) . . . . ?
C9B C8B S7B O14B 50.6(4) . . . . ?
C9B C8B S7B O15B -178.1(3) . . . . ?
C9B C10B C11B C12B 0.9(6) . . . . ?
C10A C11A C12A C13A 1.9(7) . . . . ?
C10B C11B C12B C13B -1.3(6) . . . . ?
C11A C12A C13A C8A -1.5(7) . . . . ?
C11B C12B C13B C8B 1.0(6) . . . . ?
C13A C8A C9A C10A 3.2(6) . . . . ?
C13A C8A S7A C1A -97.8(4) . . . . ?
C13A C8A S7A O14A 149.0(3) . . . . ?
C13A C8A S7A O15A 15.8(4) . . . . ?
C13B C8B C9B C10B -0.1(6) . . . . ?
C13B C8B S7B C1B 115.4(4) . . . . ?
C13B C8B S7B O14B -131.5(3) . . . . ?
C13B C8B S7B O15B -0.2(4) . . . . ?
N16A C3A C4A C5A 178.9(4) . . . . ?
N16B C3B C4B C5B -175.0(4) . . . . ?
N17A C10A C11A C12A -174.5(4) . . . . ?
N17B C10B C11B C12B 178.5(4) . . . . ?
S7A C1A C2A C3A 171.2(3) . . . . ?
S7A C1A C6A C5A -172.8(3) . . . . ?
S7A C8A C9A C10A -169.1(3) . . . . ?
S7A C8A C13A C12A 170.8(3) . . . . ?
S7B C1B C2B C3B -173.9(3) . . . . ?
S7B C1B C6B C5B 175.5(3) . . . . ?
S7B C8B C9B C10B 177.8(3) . . . . ?
S7B C8B C13B C12B -178.2(3) . . . . ?
